data_7206859
loop_
_publ_author_name
'Lari, Alberth'
'Pitak, Mateusz B.'
'Coles, Simon J.'
'Bresco, Emma'
'Belser, Peter'
'Beyeler, Andreas'
'Pilkington, Melanie'
'Wallis, John D.'

_publ_section_title
;
 The use of the triptycene framework for observing O&#x22EF;C&#xE001;O
 molecular interactions
;
_journal_issue 23
_journal_name_full CrystEngComm
_journal_page_first 6978
_journal_paper_doi 10.1039/c1ce05955f
_journal_volume 13
_journal_year 2011
_chemical_formula_sum 'C25 H20 O5.5'
_chemical_formula_weight 408.41
_chemical_name_systematic
;
1,4-Dihydroxytriptycene-9,10-dicarbaldehyde
ethyl acetate solvate cpd 19.0.75ethyl acetate
;
_space_group_IT_number 2
_symmetry_cell_setting triclinic
_symmetry_space_group_name_Hall '-P 1'
_symmetry_space_group_name_H-M 'P -1'
_atom_sites_solution_hydrogens geom
_atom_sites_solution_primary direct
_atom_sites_solution_secondary difmap
_audit_creation_method SHELXL-97
_cell_angle_alpha 69.585(4)
_cell_angle_beta 69.800(4)
_cell_angle_gamma 77.586(4)
_cell_formula_units_Z 2
_cell_length_a 9.3754(7)
_cell_length_b 9.6285(7)
_cell_length_c 11.4470(9)
_cell_measurement_reflns_used 1738
_cell_measurement_temperature 150(2)
_cell_measurement_theta_max 23.47
_cell_measurement_theta_min 2.33
_cell_volume 903.60(12)
_computing_cell_refinement 'Bruker SMART'
_computing_data_collection 'Bruker SMART'
_computing_data_reduction 'Bruker SAINT'
_computing_structure_refinement 'SHELXL-97 (Sheldrick, 1997)'
_computing_structure_solution 'SHELXS-97 (Sheldrick, 1990)'
_diffrn_ambient_temperature 150(2)
_diffrn_measured_fraction_theta_full 0.999
_diffrn_measured_fraction_theta_max 0.987
_diffrn_measurement_device_type 'CCD area detector'
_diffrn_measurement_method 'phi and omega scans'
_diffrn_radiation_monochromator graphite
_diffrn_radiation_source 'fine-focus sealed tube'
_diffrn_radiation_type MoK\a
_diffrn_radiation_wavelength 0.71073
_diffrn_reflns_av_R_equivalents 0.0455
_diffrn_reflns_av_sigmaI/netI 0.0900
_diffrn_reflns_limit_h_max 12
_diffrn_reflns_limit_h_min -12
_diffrn_reflns_limit_k_max 12
_diffrn_reflns_limit_k_min -12
_diffrn_reflns_limit_l_max 15
_diffrn_reflns_limit_l_min -15
_diffrn_reflns_number 11192
_diffrn_reflns_theta_full 27.50
_diffrn_reflns_theta_max 28.38
_diffrn_reflns_theta_min 1.99
_exptl_absorpt_coefficient_mu 0.106
_exptl_absorpt_correction_T_max 0.9957
_exptl_absorpt_correction_T_min 0.9829
_exptl_absorpt_correction_type multi-scan
_exptl_absorpt_process_details Bruker-SADABS
_exptl_crystal_colour colourless
_exptl_crystal_density_diffrn 1.501
_exptl_crystal_density_method 'not measured'
_exptl_crystal_description block
_exptl_crystal_F_000 428
_exptl_crystal_size_max 0.20
_exptl_crystal_size_mid 0.15
_exptl_crystal_size_min 0.05
_refine_diff_density_max 0.282
_refine_diff_density_min -0.341
_refine_diff_density_rms 0.080
_refine_ls_extinction_method none
_refine_ls_goodness_of_fit_ref 0.961
_refine_ls_hydrogen_treatment constr
_refine_ls_matrix_type full
_refine_ls_number_parameters 237
_refine_ls_number_reflns 4462
_refine_ls_number_restraints 0
_refine_ls_restrained_S_all 0.961
_refine_ls_R_factor_all 0.1319
_refine_ls_R_factor_gt 0.0697
_refine_ls_shift/su_max 0.000
_refine_ls_shift/su_mean 0.000
_refine_ls_structure_factor_coef Fsqd
_refine_ls_weighting_details 'calc w=1/[\s^2^(Fo^2^)+(0.1131P)^2^+0.0000P] where P=(Fo^2^+2Fc^2^)/3'
_refine_ls_weighting_scheme calc
_refine_ls_wR_factor_gt 0.1840
_refine_ls_wR_factor_ref 0.2062
_reflns_number_gt 2208
_reflns_number_total 4462
_reflns_threshold_expression >2sigma(I)
_cod_data_source_file c1ce05955f.txt
_cod_data_source_block hydrox4
_cod_original_sg_symbol_H-M P-1
_cod_database_code 7206859

loop_
_symmetry_equiv_pos_as_xyz
'x, y, z'
'-x, -y, -z'

loop_
_atom_site_label
_atom_site_type_symbol
_atom_site_fract_x
_atom_site_fract_y
_atom_site_fract_z
_atom_site_U_iso_or_equiv
_atom_site_adp_type
_atom_site_occupancy
_atom_site_symmetry_multiplicity
_atom_site_calc_flag
_atom_site_refinement_flags
O1 O 0.1928(2) 0.2830(2) 0.3528(2) 0.0373(5) Uani 1 1 d .
H1 H 0.2758 0.2383 0.3598 0.045 Uiso 1 1 calc R
O2 O -0.1661(2) -0.0877(2) 0.3296(2) 0.0404(5) Uani 1 1 d .
H2 H -0.1324 -0.1748 0.3570 0.048 Uiso 1 1 calc R
O3 O -0.0558(3) 0.6107(2) 0.3611(3) 0.0803(10) Uani 1 1 d .
O4 O -0.5077(2) 0.1395(2) 0.3134(2) 0.0520(6) Uani 1 1 d .
C1 C -0.0340(3) 0.2465(2) 0.3247(2) 0.0231(6) Uani 1 1 d .
C2 C 0.1102(3) 0.1914(3) 0.3393(2) 0.0253(6) Uani 1 1 d .
C3 C 0.1656(3) 0.0444(3) 0.3416(3) 0.0291(6) Uani 1 1 d .
H3 H 0.2643 0.0083 0.3466 0.035 Uiso 1 1 calc R
C4 C 0.0761(3) -0.0478(3) 0.3365(3) 0.0298(6) Uani 1 1 d .
H4 H 0.1138 -0.1462 0.3400 0.036 Uiso 1 1 calc R
C5 C -0.0704(3) 0.0050(3) 0.3262(3) 0.0280(6) Uani 1 1 d .
C6 C -0.1225(3) 0.1537(3) 0.3150(2) 0.0252(6) Uani 1 1 d .
C7 C -0.2840(3) 0.2289(3) 0.3080(3) 0.0278(6) Uani 1 1 d .
C8 C -0.3540(3) 0.2743(3) 0.4326(3) 0.0306(6) Uani 1 1 d .
C9 C -0.4844(3) 0.2258(3) 0.5321(3) 0.0378(7) Uani 1 1 d .
H9 H -0.5423 0.1647 0.5235 0.045 Uiso 1 1 calc R
C10 C -0.5281(4) 0.2683(3) 0.6438(3) 0.0451(8) Uani 1 1 d .
H10 H -0.6150 0.2350 0.7109 0.054 Uiso 1 1 calc R
C11 C -0.4436(4) 0.3597(3) 0.6561(3) 0.0463(9) Uani 1 1 d .
H11 H -0.4744 0.3882 0.7316 0.056 Uiso 1 1 calc R
C12 C -0.3106(4) 0.4111(3) 0.5559(3) 0.0392(7) Uani 1 1 d .
H12 H -0.2538 0.4731 0.5647 0.047 Uiso 1 1 calc R
C13 C -0.2667(3) 0.3669(3) 0.4443(3) 0.0319(7) Uani 1 1 d .
C14 C -0.1193(3) 0.4016(3) 0.3280(3) 0.0274(6) Uani 1 1 d .
C15 C -0.1713(3) 0.4664(3) 0.2050(3) 0.0289(6) Uani 1 1 d .
C16 C -0.1408(3) 0.6042(3) 0.1099(3) 0.0357(7) Uani 1 1 d .
H16 H -0.0825 0.6658 0.1174 0.043 Uiso 1 1 calc R
C17 C -0.1980(3) 0.6474(4) 0.0056(3) 0.0457(8) Uani 1 1 d .
H17 H -0.1777 0.7383 -0.0581 0.055 Uiso 1 1 calc R
C18 C -0.2847(4) 0.5573(4) -0.0052(3) 0.0490(9) Uani 1 1 d .
H18 H -0.3234 0.5887 -0.0760 0.059 Uiso 1 1 calc R
C19 C -0.3162(3) 0.4200(4) 0.0875(3) 0.0404(7) Uani 1 1 d .
H19 H -0.3750 0.3595 0.0792 0.049 Uiso 1 1 calc R
C20 C -0.2577(3) 0.3752(3) 0.1928(3) 0.0301(6) Uani 1 1 d .
C21 C -0.3728(3) 0.1412(3) 0.2748(3) 0.0405(7) Uani 1 1 d .
H21 H -0.3171 0.0840 0.2197 0.049 Uiso 1 1 calc R
C22 C -0.0267(4) 0.5096(4) 0.3318(4) 0.0633(11) Uani 1 1 d .
H22 H 0.0781 0.4841 0.3027 0.076 Uiso 1 1 calc R

loop_
_atom_site_aniso_label
_atom_site_aniso_U_11
_atom_site_aniso_U_22
_atom_site_aniso_U_33
_atom_site_aniso_U_23
_atom_site_aniso_U_13
_atom_site_aniso_U_12
O1 0.0301(11) 0.0319(11) 0.0579(13) -0.0159(10) -0.0219(10) -0.0003(8)
O2 0.0324(11) 0.0252(10) 0.0714(15) -0.0207(10) -0.0216(10) 0.0022(8)
O3 0.0695(17) 0.0250(12) 0.163(3) -0.0420(16) -0.0444(18) 0.0011(11)
O4 0.0260(11) 0.0510(14) 0.0844(17) -0.0221(12) -0.0225(11) -0.0011(9)
C1 0.0262(13) 0.0162(12) 0.0291(14) -0.0080(10) -0.0136(11) 0.0049(10)
C2 0.0263(13) 0.0228(13) 0.0318(15) -0.0110(11) -0.0143(11) 0.0011(11)
C3 0.0247(13) 0.0284(14) 0.0365(15) -0.0117(12) -0.0165(12) 0.0083(11)
C4 0.0307(14) 0.0216(13) 0.0389(16) -0.0136(11) -0.0134(12) 0.0066(11)
C5 0.0282(14) 0.0231(13) 0.0384(16) -0.0148(11) -0.0148(12) 0.0034(11)
C6 0.0196(12) 0.0263(13) 0.0312(14) -0.0121(11) -0.0101(11) 0.0048(10)
C7 0.0197(13) 0.0297(14) 0.0351(15) -0.0130(12) -0.0116(11) 0.0063(11)
C8 0.0262(14) 0.0236(13) 0.0368(16) -0.0073(12) -0.0126(12) 0.0103(11)
C9 0.0305(15) 0.0277(14) 0.0413(17) -0.0044(13) -0.0099(13) 0.0135(12)
C10 0.0394(17) 0.0388(17) 0.0396(18) -0.0059(14) -0.0069(14) 0.0133(14)
C11 0.055(2) 0.0394(17) 0.0296(16) -0.0133(13) -0.0093(15) 0.0259(16)
C12 0.0504(19) 0.0274(14) 0.0403(17) -0.0150(13) -0.0222(15) 0.0180(13)
C13 0.0359(15) 0.0199(13) 0.0355(16) -0.0076(11) -0.0175(13) 0.0166(11)
C14 0.0299(14) 0.0206(13) 0.0350(15) -0.0102(11) -0.0147(12) 0.0026(11)
C15 0.0233(13) 0.0247(13) 0.0341(15) -0.0104(12) -0.0100(11) 0.0120(11)
C16 0.0302(15) 0.0303(15) 0.0372(17) -0.0092(12) -0.0060(13) 0.0074(12)
C17 0.0353(17) 0.0456(18) 0.0338(17) -0.0009(14) -0.0041(14) 0.0119(15)
C18 0.0385(17) 0.065(2) 0.0295(17) -0.0027(16) -0.0156(14) 0.0118(16)
C19 0.0280(15) 0.0536(19) 0.0402(18) -0.0147(15) -0.0156(13) 0.0049(13)
C20 0.0204(13) 0.0313(14) 0.0353(15) -0.0135(12) -0.0086(11) 0.0104(11)
C21 0.0329(17) 0.0293(15) 0.065(2) -0.0144(14) -0.0284(15) 0.0079(12)
C22 0.052(2) 0.042(2) 0.129(4) -0.050(2) -0.060(2) 0.0247(16)

loop_
_atom_type_symbol
_atom_type_description
_atom_type_scat_dispersion_real
_atom_type_scat_dispersion_imag
_atom_type_scat_source
C C 0.0033 0.0016 'International Tables Vol C Tables 4.2.6.8 and 6.1.1.4'
H H 0.0000 0.0000 'International Tables Vol C Tables 4.2.6.8 and 6.1.1.4'
O O 0.0106 0.0060 'International Tables Vol C Tables 4.2.6.8 and 6.1.1.4'

loop_
_geom_angle_atom_site_label_1
_geom_angle_atom_site_label_2
_geom_angle_atom_site_label_3
_geom_angle
C2 C1 C6 119.8(2)
C2 C1 C14 127.2(2)
C6 C1 C14 112.9(2)
O1 C2 C1 118.7(2)
O1 C2 C3 122.1(2)
C1 C2 C3 119.2(2)
C4 C3 C2 120.7(2)
C3 C4 C5 120.5(2)
O2 C5 C6 119.3(2)
O2 C5 C4 121.6(2)
C6 C5 C4 119.1(2)
C5 C6 C1 120.5(2)
C5 C6 C7 125.8(2)
C1 C6 C7 113.4(2)
C21 C7 C8 119.2(2)
C21 C7 C6 114.6(2)
C8 C7 C6 104.01(19)
C21 C7 C20 105.9(2)
C8 C7 C20 106.7(2)
C6 C7 C20 105.5(2)
C9 C8 C13 120.4(3)
C9 C8 C7 126.4(3)
C13 C8 C7 113.0(2)
C10 C9 C8 119.9(3)
C11 C10 C9 120.1(3)
C10 C11 C12 121.1(3)
C13 C12 C11 118.5(3)
C12 C13 C8 120.0(3)
C12 C13 C14 126.5(3)
C8 C13 C14 113.4(2)
C22 C14 C15 109.2(2)
C22 C14 C1 115.3(2)
C15 C14 C1 106.3(2)
C22 C14 C13 115.3(3)
C15 C14 C13 106.1(2)
C1 C14 C13 103.9(2)
C20 C15 C16 120.0(2)
C20 C15 C14 113.5(2)
C16 C15 C14 126.5(3)
C17 C16 C15 119.3(3)
C18 C17 C16 120.4(3)
C17 C18 C19 121.4(3)
C20 C19 C18 118.5(3)
C15 C20 C19 120.4(3)
C15 C20 C7 113.4(2)
C19 C20 C7 126.2(3)
O4 C21 C7 125.4(3)
O3 C22 C14 134.1(3)

loop_
_geom_bond_atom_site_label_1
_geom_bond_atom_site_label_2
_geom_bond_distance
O1 C2 1.369(3)
O2 C5 1.378(3)
O3 C22 1.089(4)
O4 C21 1.189(3)
C1 C2 1.386(3)
C1 C6 1.398(3)
C1 C14 1.541(3)
C2 C3 1.393(3)
C3 C4 1.373(4)
C4 C5 1.388(4)
C5 C6 1.386(3)
C6 C7 1.548(3)
C7 C21 1.514(4)
C7 C8 1.524(4)
C7 C20 1.553(4)
C8 C9 1.387(4)
C8 C13 1.399(4)
C9 C10 1.379(4)
C10 C11 1.374(5)
C11 C12 1.413(5)
C12 C13 1.387(4)
C13 C14 1.553(4)
C14 C22 1.511(4)
C14 C15 1.529(4)
C15 C20 1.384(4)
C15 C16 1.403(4)
C16 C17 1.373(4)
C17 C18 1.370(5)
C18 C19 1.390(5)
C19 C20 1.390(4)

loop_
_platon_squeeze_void_nr
_platon_squeeze_void_average_x
_platon_squeeze_void_average_y
_platon_squeeze_void_average_z
_platon_squeeze_void_volume
_platon_squeeze_void_count_electrons
_platon_squeeze_void_content
1 -0.030 0.000 0.000 178 73 ' '
